data_7236470
loop_
_publ_author_name
'von Arx, Tobias'
'Szentkuti, Alexander'
'Zehnder, Thomas N.'
'Blacque, Olivier'
'Venkatesan, Koushik'

_publ_section_title
;
 Stable N-heterocyclic carbene (NHC) cyclometalated (C^C) gold(iii)
 complexes as blue--blue green phosphorescence emitters
;
_journal_issue 15
_journal_name_full 'Journal of Materials Chemistry C'
_journal_page_first 3765
_journal_paper_doi 10.1039/C6TC05551F
_journal_volume 5
_journal_year 2017
_chemical_formula_moiety 'C10 H10 Au Cl N2'
_chemical_formula_sum 'C10 H10 Au Cl N2'
_chemical_formula_weight 390.62
_chemical_name_systematic ' (1-phenyl-3-methylimidazolin-2-ylidene)-chloro-gold(i) '
_space_group_crystal_system triclinic
_space_group_IT_number 2
_space_group_name_Hall '-P 1'
_space_group_name_H-M_alt 'P -1'
_atom_sites_solution_hydrogens geom
_audit_creation_date 2015-09-03
_audit_creation_method
;
Olex2 1.2
(compiled 2015.01.26 svn.r3150 for OlexSys, GUI svn.r4998)
;
_audit_update_record
;
2016-12-14 deposited with the CCDC.
2017-03-15 downloaded from the CCDC.
;
_cell_angle_alpha 89.5116(17)
_cell_angle_beta 84.5109(16)
_cell_angle_gamma 77.147(2)
_cell_formula_units_Z 4
_cell_length_a 8.9263(2)
_cell_length_b 9.1203(2)
_cell_length_c 13.5093(2)
_cell_measurement_reflns_used 16133
_cell_measurement_temperature 183(1)
_cell_measurement_theta_max 32.2
_cell_measurement_theta_min 2.3
_cell_volume 1067.23(4)
_computing_cell_refinement
;
CrysAlisPro, Agilent Technologies,
Version 1.171.36.20 (release 27-06-2012 CrysAlis171 .NET)
(compiled Jul 11 2012,15:38:31)
;
_computing_data_collection
;
CrysAlisPro, Agilent Technologies,
Version 1.171.36.20 (release 27-06-2012 CrysAlis171 .NET)
(compiled Jul 11 2012,15:38:31)
;
_computing_data_reduction
;
CrysAlisPro, Agilent Technologies,
Version 1.171.36.20 (release 27-06-2012 CrysAlis171 .NET)
(compiled Jul 11 2012,15:38:31)
;
_computing_molecular_graphics 'Olex2 (Dolomanov et al., 2009)'
_computing_publication_material 'Olex2 (Dolomanov et al., 2009)'
_computing_structure_refinement 'ShelXL 2014/7 (Sheldrick, 2015)'
_computing_structure_solution 'Superflip (Palatinus & Chapuis, 2007)'
_diffrn_ambient_temperature 183(1)
_diffrn_detector_area_resol_mean 10.3801
_diffrn_measured_fraction_theta_full 0.999
_diffrn_measured_fraction_theta_max 0.999
_diffrn_measurement_details
;
#__ type_ start__ end____ width___ exp.time_
  1 omega  -57.00   43.00   1.0000   12.0000
omega____ theta____ kappa____ phi______ frames
    -       18.7665  -41.0000  162.0000 100

#__ type_ start__ end____ width___ exp.time_
  2 omega  -12.00   89.00   1.0000   12.0000
omega____ theta____ kappa____ phi______ frames
    -       18.7665   77.0000   60.0000 101

#__ type_ start__ end____ width___ exp.time_
  3 omega    0.00   91.00   1.0000   12.0000
omega____ theta____ kappa____ phi______ frames
    -       18.7665   37.0000  -30.0000 91

#__ type_ start__ end____ width___ exp.time_
  4 omega   -6.00   33.00   1.0000   12.0000
omega____ theta____ kappa____ phi______ frames
    -       18.7665   77.0000 -180.0000 39

#__ type_ start__ end____ width___ exp.time_
  5 omega -108.00  -83.00   1.0000   12.0000
omega____ theta____ kappa____ phi______ frames
    -      -19.3915  178.0000 -180.0000 25

#__ type_ start__ end____ width___ exp.time_
  6 omega  -60.00   52.00   1.0000   12.0000
omega____ theta____ kappa____ phi______ frames
    -       18.7665  -77.0000    0.0000 112

#__ type_ start__ end____ width___ exp.time_
  7 omega  -57.00   45.00   1.0000   12.0000
omega____ theta____ kappa____ phi______ frames
    -       18.7665  -37.0000 -120.0000 102

#__ type_ start__ end____ width___ exp.time_
  8 omega   -8.00   95.00   1.0000   12.0000
omega____ theta____ kappa____ phi______ frames
    -       18.7665   37.0000  -90.0000 103

#__ type_ start__ end____ width___ exp.time_
  9 omega  -11.00   93.00   1.0000   12.0000
omega____ theta____ kappa____ phi______ frames
    -       18.7665   57.0000  120.0000 104

#__ type_ start__ end____ width___ exp.time_
 10 omega -109.00  -57.00   1.0000   12.0000
omega____ theta____ kappa____ phi______ frames
    -      -19.3915 -178.0000    0.0000 52
;
_diffrn_measurement_device_type 'SuperNova, Dual, Cu at zero, Atlas'
_diffrn_measurement_method '\w scans'
_diffrn_orient_matrix_UB_11 0.0490554000
_diffrn_orient_matrix_UB_12 -0.0675962000
_diffrn_orient_matrix_UB_13 0.0142882000
_diffrn_orient_matrix_UB_21 0.0445755000
_diffrn_orient_matrix_UB_22 0.0423653000
_diffrn_orient_matrix_UB_23 0.0235049000
_diffrn_orient_matrix_UB_31 -0.0480780000
_diffrn_orient_matrix_UB_32 0.0005631000
_diffrn_orient_matrix_UB_33 0.0450116000
_diffrn_radiation_monochromator mirror
_diffrn_radiation_type MoK\a
_diffrn_radiation_wavelength 0.71073
_diffrn_reflns_av_R_equivalents 0.0327
_diffrn_reflns_av_unetI/netI 0.0254
_diffrn_reflns_Laue_measured_fraction_full 0.999
_diffrn_reflns_Laue_measured_fraction_max 0.999
_diffrn_reflns_limit_h_max 11
_diffrn_reflns_limit_h_min -11
_diffrn_reflns_limit_k_max 12
_diffrn_reflns_limit_k_min -12
_diffrn_reflns_limit_l_max 18
_diffrn_reflns_limit_l_min -18
_diffrn_reflns_number 21789
_diffrn_reflns_point_group_measured_fraction_full 0.999
_diffrn_reflns_point_group_measured_fraction_max 0.999
_diffrn_reflns_theta_full 25.242
_diffrn_reflns_theta_max 28.281
_diffrn_reflns_theta_min 2.291
_diffrn_source 'SuperNova (Mo) X-ray Source'
_exptl_absorpt_coefficient_mu 13.994
_exptl_absorpt_correction_T_max 0.590
_exptl_absorpt_correction_T_min 0.086
_exptl_absorpt_correction_type analytical
_exptl_absorpt_process_details
;
CrysAlisPro, Agilent Technologies,
Version 1.171.36.20 (release 27-06-2012 CrysAlis171 .NET)
(compiled Jul 11 2012,15:38:31)
Analytical numeric absorption correction using a multifaceted crystal
model based on expressions derived by R.C. Clark & J.S. Reid.
(Clark, R. C. & Reid, J. S. (1995). Acta Cryst. A51, 887-897)
;
_exptl_crystal_colour colourless
_exptl_crystal_density_diffrn 2.431
_exptl_crystal_description plate
_exptl_crystal_F_000 720
_exptl_crystal_preparation ', Luminescent'
_exptl_crystal_size_max 0.25
_exptl_crystal_size_mid 0.22
_exptl_crystal_size_min 0.04
_refine_diff_density_max 1.407
_refine_diff_density_min -1.740
_refine_diff_density_rms 0.169
_refine_ls_extinction_method none
_refine_ls_goodness_of_fit_ref 1.025
_refine_ls_hydrogen_treatment constr
_refine_ls_matrix_type full
_refine_ls_number_parameters 255
_refine_ls_number_reflns 5281
_refine_ls_number_restraints 0
_refine_ls_restrained_S_all 1.025
_refine_ls_R_factor_all 0.0294
_refine_ls_R_factor_gt 0.0255
_refine_ls_shift/su_max 0.002
_refine_ls_shift/su_mean 0.000
_refine_ls_structure_factor_coef Fsqd
_refine_ls_weighting_details 'w=1/[\s^2^(Fo^2^)+(0.0322P)^2^+4.1532P] where P=(Fo^2^+2Fc^2^)/3'
_refine_ls_weighting_scheme calc
_refine_ls_wR_factor_gt 0.0649
_refine_ls_wR_factor_ref 0.0674
_reflns_Friedel_coverage 0.000
_reflns_number_gt 4792
_reflns_number_total 5281
_reflns_threshold_expression 'I > 2\s(I)'
_cod_data_source_file c6tc05551f2.cif
_cod_data_source_block A1_CCDC-1497782
_cod_original_cell_volume 1067.24(4)
_cod_database_code 7236470
_shelx_space_group_comment
;
The symmetry employed for this shelxl refinement is uniquely defined
by the following loop, which should always be used as a source of
symmetry information in preference to the above space-group names.
They are only intended as comments.
;
_olex2_refinement_description
;
1. Fixed Uiso
 At 1.2 times of:
  All C(H) groups
 At 1.5 times of:
  All C(H,H,H) groups
2.a Aromatic/amide H refined with riding coordinates:
 C2(H2), C3(H3), C6(H6), C7(H7), C8(H8), C9(H9), C10(H10), C12(H12), C13(H13),
 C16(H16), C17(H17), C18(H18), C19(H19), C20(H20)
2.b Idealised Me refined as rotating group:
 C4(H4A,H4B,H4C), C14(H14A,H14B,H14C)
;
_shelx_shelxl_version_number 2014/7

loop_
_space_group_symop_operation_xyz
'x, y, z'
'-x, -y, -z'

loop_
_atom_site_label
_atom_site_type_symbol
_atom_site_fract_x
_atom_site_fract_y
_atom_site_fract_z
_atom_site_U_iso_or_equiv
_atom_site_adp_type
_atom_site_occupancy
_atom_site_site_symmetry_order
_atom_site_calc_flag
_atom_site_refinement_flags_posn
Au1 Au 0.81159(2) -0.07992(2) 0.70514(2) 0.02394(6) Uani 1 1 d .
C1 C 0.7560(5) 0.1286(5) 0.7586(3) 0.0229(9) Uani 1 1 d .
C2 C 0.7231(6) 0.3275(6) 0.8628(4) 0.0312(11) Uani 1 1 d .
H2 H 0.7251 0.3837 0.9195 0.037 Uiso 1 1 calc R
C3 C 0.6678(7) 0.3801(7) 0.7762(4) 0.0367(12) Uani 1 1 d .
H3 H 0.6240 0.4795 0.7620 0.044 Uiso 1 1 calc R
C4 C 0.8484(6) 0.0736(6) 0.9258(4) 0.0297(10) Uani 1 1 d .
H4A H 0.7851 0.0042 0.9459 0.045 Uiso 1 1 calc GR
H4B H 0.8593 0.1321 0.9823 0.045 Uiso 1 1 calc GR
H4C H 0.9484 0.0189 0.8987 0.045 Uiso 1 1 calc GR
C5 C 0.6437(5) 0.2651(6) 0.6131(3) 0.0251(9) Uani 1 1 d .
C6 C 0.7097(6) 0.3494(6) 0.5443(4) 0.0333(11) Uani 1 1 d .
H6 H 0.7842 0.3988 0.5616 0.040 Uiso 1 1 calc R
C7 C 0.6638(7) 0.3598(7) 0.4486(4) 0.0381(12) Uani 1 1 d .
H7 H 0.7091 0.4152 0.4011 0.046 Uiso 1 1 calc R
C8 C 0.5509(6) 0.2881(7) 0.4238(4) 0.0361(12) Uani 1 1 d .
H8 H 0.5194 0.2961 0.3599 0.043 Uiso 1 1 calc R
C9 C 0.4852(6) 0.2045(7) 0.4944(4) 0.0374(13) Uani 1 1 d .
H9 H 0.4091 0.1566 0.4779 0.045 Uiso 1 1 calc R
C10 C 0.5322(6) 0.1917(7) 0.5896(4) 0.0316(11) Uani 1 1 d .
H10 H 0.4891 0.1345 0.6369 0.038 Uiso 1 1 calc R
Cl1 Cl 0.88009(15) -0.32315(13) 0.64197(9) 0.0296(2) Uani 1 1 d .
N1 N 0.7760(4) 0.1739(5) 0.8500(3) 0.0243(8) Uani 1 1 d .
N2 N 0.6892(5) 0.2572(5) 0.7132(3) 0.0257(8) Uani 1 1 d .
Au2 Au 0.23578(2) -0.10171(2) 0.79372(2) 0.02425(6) Uani 1 1 d .
C11 C 0.1890(5) 0.1080(6) 0.7457(3) 0.0225(9) Uani 1 1 d .
C12 C 0.1128(6) 0.3097(6) 0.6498(4) 0.0318(11) Uani 1 1 d .
H12 H 0.0796 0.3675 0.5958 0.038 Uiso 1 1 calc R
C13 C 0.1409(6) 0.3603(6) 0.7385(4) 0.0307(11) Uani 1 1 d .
H13 H 0.1305 0.4603 0.7571 0.037 Uiso 1 1 calc R
C14 C 0.1228(6) 0.0549(7) 0.5765(4) 0.0316(11) Uani 1 1 d .
H14A H 0.2217 0.0081 0.5435 0.047 Uiso 1 1 calc GR
H14B H 0.0601 0.1123 0.5295 0.047 Uiso 1 1 calc GR
H14C H 0.0730 -0.0211 0.6045 0.047 Uiso 1 1 calc GR
C15 C 0.2317(5) 0.2445(5) 0.8951(3) 0.0230(9) Uani 1 1 d .
C16 C 0.3815(6) 0.1847(7) 0.9140(4) 0.0332(12) Uani 1 1 d .
H16 H 0.4535 0.1361 0.8638 0.040 Uiso 1 1 calc R
C17 C 0.4238(6) 0.1981(7) 1.0097(4) 0.0352(12) Uani 1 1 d .
H17 H 0.5250 0.1589 1.0235 0.042 Uiso 1 1 calc R
C18 C 0.3163(6) 0.2694(6) 1.0839(4) 0.0300(11) Uani 1 1 d .
H18 H 0.3453 0.2793 1.1474 0.036 Uiso 1 1 calc R
C19 C 0.1657(6) 0.3260(6) 1.0642(4) 0.0319(11) Uani 1 1 d .
H19 H 0.0927 0.3717 1.1148 0.038 Uiso 1 1 calc R
C20 C 0.1227(6) 0.3149(6) 0.9689(4) 0.0266(10) Uani 1 1 d .
H20 H 0.0216 0.3543 0.9551 0.032 Uiso 1 1 calc R
Cl2 Cl 0.28727(15) -0.34727(14) 0.85239(8) 0.0284(2) Uani 1 1 d .
N3 N 0.1433(4) 0.1544(5) 0.6558(3) 0.0240(8) Uani 1 1 d .
N4 N 0.1874(5) 0.2377(5) 0.7952(3) 0.0247(8) Uani 1 1 d .

loop_
_atom_site_aniso_label
_atom_site_aniso_U_11
_atom_site_aniso_U_22
_atom_site_aniso_U_33
_atom_site_aniso_U_23
_atom_site_aniso_U_13
_atom_site_aniso_U_12
Au1 0.03021(10) 0.02099(10) 0.02018(9) -0.00060(7) -0.00102(6) -0.00532(7)
C1 0.020(2) 0.021(2) 0.028(2) 0.0014(18) -0.0022(16) -0.0057(18)
C2 0.039(3) 0.022(3) 0.032(3) -0.004(2) -0.007(2) -0.004(2)
C3 0.050(3) 0.028(3) 0.035(3) -0.003(2) -0.013(2) -0.010(2)
C4 0.034(3) 0.033(3) 0.023(2) -0.001(2) -0.0030(18) -0.008(2)
C5 0.026(2) 0.024(2) 0.025(2) -0.0001(18) -0.0030(17) -0.0023(19)
C6 0.036(3) 0.029(3) 0.038(3) 0.006(2) -0.007(2) -0.010(2)
C7 0.042(3) 0.036(3) 0.036(3) 0.013(2) -0.002(2) -0.010(3)
C8 0.039(3) 0.035(3) 0.029(3) 0.000(2) -0.004(2) 0.003(2)
C9 0.034(3) 0.049(4) 0.032(3) -0.003(2) -0.008(2) -0.014(3)
C10 0.027(2) 0.038(3) 0.031(3) 0.005(2) -0.0012(19) -0.010(2)
Cl1 0.0468(7) 0.0163(5) 0.0250(5) -0.0040(4) -0.0077(5) -0.0038(5)
N1 0.0263(19) 0.020(2) 0.0270(19) -0.0025(16) -0.0026(15) -0.0063(16)
N2 0.029(2) 0.022(2) 0.0255(19) -0.0029(16) -0.0051(15) -0.0040(17)
Au2 0.03138(10) 0.02272(11) 0.01978(9) -0.00358(7) -0.00145(7) -0.00872(8)
C11 0.022(2) 0.025(2) 0.023(2) -0.0036(18) -0.0021(16) -0.0114(18)
C12 0.038(3) 0.032(3) 0.026(2) 0.002(2) -0.006(2) -0.009(2)
C13 0.039(3) 0.022(3) 0.034(3) 0.001(2) -0.006(2) -0.009(2)
C14 0.037(3) 0.043(3) 0.021(2) -0.004(2) -0.0042(19) -0.021(2)
C15 0.030(2) 0.024(2) 0.019(2) -0.0016(17) -0.0027(17) -0.0160(19)
C16 0.027(2) 0.049(3) 0.025(2) -0.008(2) 0.0028(18) -0.013(2)
C17 0.025(2) 0.052(4) 0.030(3) -0.004(2) -0.0058(19) -0.012(2)
C18 0.045(3) 0.025(3) 0.025(2) 0.0010(19) -0.007(2) -0.018(2)
C19 0.042(3) 0.030(3) 0.024(2) -0.007(2) 0.003(2) -0.009(2)
C20 0.029(2) 0.021(2) 0.028(2) -0.0039(19) -0.0027(18) -0.0025(19)
Cl2 0.0422(6) 0.0217(6) 0.0240(5) -0.0014(4) -0.0084(4) -0.0108(5)
N3 0.0253(19) 0.029(2) 0.0198(18) -0.0027(16) -0.0022(14) -0.0098(17)
N4 0.030(2) 0.027(2) 0.0199(18) -0.0006(16) -0.0029(15) -0.0137(17)

loop_
_atom_type_symbol
_atom_type_description
_atom_type_scat_dispersion_real
_atom_type_scat_dispersion_imag
_atom_type_scat_source
C C 0.0033 0.0016 'International Tables Vol C Tables 4.2.6.8 and 6.1.1.4'
H H 0.0000 0.0000 'International Tables Vol C Tables 4.2.6.8 and 6.1.1.4'
Au Au -2.0133 8.8022 'International Tables Vol C Tables 4.2.6.8 and 6.1.1.4'
Cl Cl 0.1484 0.1585 'International Tables Vol C Tables 4.2.6.8 and 6.1.1.4'
N N 0.0061 0.0033 'International Tables Vol C Tables 4.2.6.8 and 6.1.1.4'

loop_
_exptl_crystal_face_index_h
_exptl_crystal_face_index_k
_exptl_crystal_face_index_l
_exptl_crystal_face_perp_dist
_exptl_oxdiff_crystal_face_indexfrac_h
_exptl_oxdiff_crystal_face_indexfrac_k
_exptl_oxdiff_crystal_face_indexfrac_l
_exptl_oxdiff_crystal_face_x
_exptl_oxdiff_crystal_face_y
_exptl_oxdiff_crystal_face_z
0 1 0 0.0078 -0.0000 1.0000 0.0000 -0.0676 0.0424 0.0006
0 -1 0 0.0308 0.0000 -1.0000 -0.0000 0.0676 -0.0424 -0.0006
0 0 -1 0.1188 0.0000 -0.0000 -1.0000 -0.0143 -0.0235 -0.0450
0 0 1 0.1188 -0.0000 0.0000 1.0000 0.0143 0.0235 0.0450
-1 0 0 0.0897 -1.0000 -0.0000 0.0000 -0.0491 -0.0446 0.0481
1 0 0 0.1177 1.0000 0.0000 -0.0000 0.0491 0.0446 -0.0481
1 0 3 0.1232 1.0000 0.0000 3.0000 0.0919 0.1151 0.0870

loop_
_geom_angle_atom_site_label_1
_geom_angle_atom_site_label_2
_geom_angle_atom_site_label_3
_geom_angle
C1 Au1 Cl1 179.18(13)
N1 C1 Au1 126.8(4)
N1 C1 N2 104.5(4)
N2 C1 Au1 128.7(3)
C3 C2 H2 126.8
C3 C2 N1 106.5(5)
N1 C2 H2 126.8
C2 C3 H3 126.7
C2 C3 N2 106.5(5)
N2 C3 H3 126.7
H4A C4 H4B 109.5
H4A C4 H4C 109.5
H4B C4 H4C 109.5
N1 C4 H4A 109.5
N1 C4 H4B 109.5
N1 C4 H4C 109.5
C6 C5 C10 121.5(5)
C6 C5 N2 119.0(4)
C10 C5 N2 119.4(4)
C5 C6 H6 120.4
C5 C6 C7 119.2(5)
C7 C6 H6 120.4
C6 C7 H7 119.9
C8 C7 C6 120.2(5)
C8 C7 H7 119.9
C7 C8 H8 120.2
C9 C8 C7 119.7(5)
C9 C8 H8 120.2
C8 C9 H9 119.8
C8 C9 C10 120.4(5)
C10 C9 H9 119.8
C5 C10 C9 119.0(5)
C5 C10 H10 120.5
C9 C10 H10 120.5
C1 N1 C2 111.5(4)
C1 N1 C4 124.3(4)
C2 N1 C4 124.2(4)
C1 N2 C3 111.0(4)
C1 N2 C5 124.9(4)
C3 N2 C5 124.1(4)
C11 Au2 Cl2 179.01(14)
N3 C11 Au2 126.8(3)
N3 C11 N4 104.1(4)
N4 C11 Au2 129.0(3)
C13 C12 H12 126.9
C13 C12 N3 106.2(4)
N3 C12 H12 126.9
C12 C13 H13 126.4
C12 C13 N4 107.2(5)
N4 C13 H13 126.4
H14A C14 H14B 109.5
H14A C14 H14C 109.5
H14B C14 H14C 109.5
N3 C14 H14A 109.5
N3 C14 H14B 109.5
N3 C14 H14C 109.5
C16 C15 C20 121.4(4)
C16 C15 N4 119.7(4)
C20 C15 N4 118.9(4)
C15 C16 H16 120.5
C15 C16 C17 119.0(5)
C17 C16 H16 120.5
C16 C17 H17 119.9
C18 C17 C16 120.2(5)
C18 C17 H17 119.9
C17 C18 H18 120.0
C17 C18 C19 120.1(5)
C19 C18 H18 120.0
C18 C19 H19 119.9
C18 C19 C20 120.2(5)
C20 C19 H19 119.9
C15 C20 C19 119.2(5)
C15 C20 H20 120.4
C19 C20 H20 120.4
C11 N3 C12 111.1(4)
C11 N3 C14 124.7(4)
C12 N3 C14 124.2(4)
C11 N4 C15 124.4(4)
C13 N4 C11 111.4(4)
C13 N4 C15 124.2(4)

loop_
_geom_bond_atom_site_label_1
_geom_bond_atom_site_label_2
_geom_bond_distance
Au1 C1 1.980(5)
Au1 Cl1 2.3134(12)
C1 N1 1.346(6)
C1 N2 1.362(6)
C2 H2 0.9300
C2 C3 1.355(7)
C2 N1 1.382(6)
C3 H3 0.9300
C3 N2 1.381(7)
C4 H4A 0.9600
C4 H4B 0.9600
C4 H4C 0.9600
C4 N1 1.466(6)
C5 C6 1.374(7)
C5 C10 1.378(7)
C5 N2 1.446(6)
C6 H6 0.9300
C6 C7 1.389(8)
C7 H7 0.9300
C7 C8 1.385(8)
C8 H8 0.9300
C8 C9 1.384(8)
C9 H9 0.9300
C9 C10 1.386(7)
C10 H10 0.9300
Au2 C11 1.982(5)
Au2 Cl2 2.3317(12)
C11 N3 1.353(6)
C11 N4 1.361(6)
C12 H12 0.9300
C12 C13 1.352(7)
C12 N3 1.384(7)
C13 H13 0.9300
C13 N4 1.360(7)
C14 H14A 0.9600
C14 H14B 0.9600
C14 H14C 0.9600
C14 N3 1.460(6)
C15 C16 1.374(7)
C15 C20 1.379(7)
C15 N4 1.447(6)
C16 H16 0.9300
C16 C17 1.395(7)
C17 H17 0.9300
C17 C18 1.377(7)
C18 H18 0.9300
C18 C19 1.380(8)
C19 H19 0.9300
C19 C20 1.388(7)
C20 H20 0.9300

loop_
_geom_torsion_atom_site_label_1
_geom_torsion_atom_site_label_2
_geom_torsion_atom_site_label_3
_geom_torsion_atom_site_label_4
_geom_torsion
Au1 C1 N1 C2 -179.6(4)
Au1 C1 N1 C4 1.9(7)
Au1 C1 N2 C3 179.4(4)
Au1 C1 N2 C5 0.5(7)
C2 C3 N2 C1 0.4(6)
C2 C3 N2 C5 179.3(5)
C3 C2 N1 C1 0.1(6)
C3 C2 N1 C4 178.6(5)
C5 C6 C7 C8 1.1(9)
C6 C5 C10 C9 -0.4(8)
C6 C5 N2 C1 -119.4(6)
C6 C5 N2 C3 61.8(7)
C6 C7 C8 C9 -0.7(9)
C7 C8 C9 C10 -0.3(9)
C8 C9 C10 C5 0.9(9)
C10 C5 C6 C7 -0.5(8)
C10 C5 N2 C1 62.5(7)
C10 C5 N2 C3 -116.3(6)
N1 C1 N2 C3 -0.3(5)
N1 C1 N2 C5 -179.2(4)
N1 C2 C3 N2 -0.3(6)
N2 C1 N1 C2 0.1(5)
N2 C1 N1 C4 -178.4(4)
N2 C5 C6 C7 -178.6(5)
N2 C5 C10 C9 177.6(5)
Au2 C11 N3 C12 176.6(3)
Au2 C11 N3 C14 -1.1(6)
Au2 C11 N4 C13 -176.4(4)
Au2 C11 N4 C15 4.4(7)
C12 C13 N4 C11 -0.5(6)
C12 C13 N4 C15 178.7(4)
C13 C12 N3 C11 0.2(6)
C13 C12 N3 C14 178.0(4)
C15 C16 C17 C18 0.5(9)
C16 C15 C20 C19 0.3(8)
C16 C15 N4 C11 64.5(6)
C16 C15 N4 C13 -114.6(6)
C16 C17 C18 C19 0.9(9)
C17 C18 C19 C20 -1.6(8)
C18 C19 C20 C15 1.0(8)
C20 C15 C16 C17 -1.1(8)
C20 C15 N4 C11 -117.2(5)
C20 C15 N4 C13 63.7(6)
N3 C11 N4 C13 0.6(5)
N3 C11 N4 C15 -178.6(4)
N3 C12 C13 N4 0.2(6)
N4 C11 N3 C12 -0.4(5)
N4 C11 N3 C14 -178.2(4)
N4 C15 C16 C17 177.2(5)
N4 C15 C20 C19 -178.0(5)
